data_7032743
loop_
_publ_author_name
'Blundell, Toby J.'
'Hastings, Fiona R.'
'Gridley, Benjamin M.'
'Moxey, Graeme J.'
'Lewis, William'
'Blake, Alexander J.'
'Kays, Deborah L.'

_publ_section_title
;
 Ligand influences on homoleptic Group 12 m-terphenyl complexes.
;
_journal_issue 38
_journal_name_full 'Dalton transactions (Cambridge, England : 2003)'
_journal_page_first 14257
_journal_page_last 14264
_journal_paper_doi 10.1039/c4dt00647j
_journal_volume 43
_journal_year 2014
_chemical_formula_moiety 'C44 H42 Hg'
_chemical_formula_sum 'C44 H42 Hg'
_chemical_formula_weight 771.37
_chemical_name_systematic
; 
 ? 
;
_space_group_IT_number 88
_symmetry_cell_setting tetragonal
_symmetry_space_group_name_Hall '-I 4ad'
_symmetry_space_group_name_H-M 'I 41/a :2'
_atom_sites_solution_hydrogens geom
_atom_sites_solution_primary direct
_atom_sites_solution_secondary difmap
_audit_creation_method SHELXL-97
_cell_angle_alpha 90.00
_cell_angle_beta 90.00
_cell_angle_gamma 90.00
_cell_formula_units_Z 16
_cell_length_a 20.903(9)
_cell_length_b 20.903(9)
_cell_length_c 31.72(3)
_cell_measurement_reflns_used 4530
_cell_measurement_temperature 90(2)
_cell_measurement_theta_max 24.28
_cell_measurement_theta_min 2.27
_cell_volume 13860(16)
_computing_cell_refinement 'Bruker SAINT version 6.36A (Bruker, 2002)'
_computing_data_collection 'Bruker SMART version 5.625 (Bruker, 2001)'
_computing_data_reduction 'Bruker SAINT; SHELXTL (Sheldrick, 2008)'
_computing_publication_material 'enCIFer(Allen et al.,2004);PLATON(Spek,2003)'
_computing_structure_refinement 'SHELXL97 (Sheldrick, 2008)'
_computing_structure_solution 'SHELXS97 (Sheldrick, 2008)'
_diffrn_ambient_temperature 90(2)
_diffrn_detector_area_resol_mean 8.366
_diffrn_measured_fraction_theta_full 0.989
_diffrn_measured_fraction_theta_max 0.987
_diffrn_measurement_device_type 'Bruker SMART APEX CCD area detector'
_diffrn_measurement_method \w
_diffrn_radiation_monochromator graphite
_diffrn_radiation_source 'normal-focus sealed tube'
_diffrn_radiation_type MoK\a
_diffrn_radiation_wavelength 0.71073
_diffrn_reflns_av_R_equivalents 0.107
_diffrn_reflns_av_sigmaI/netI 0.063
_diffrn_reflns_limit_h_max 26
_diffrn_reflns_limit_h_min -26
_diffrn_reflns_limit_k_max 26
_diffrn_reflns_limit_k_min -26
_diffrn_reflns_limit_l_max 41
_diffrn_reflns_limit_l_min -41
_diffrn_reflns_number 60540
_diffrn_reflns_theta_full 27.50
_diffrn_reflns_theta_max 27.53
_diffrn_reflns_theta_min 1.88
_diffrn_standards_decay_% 0
_diffrn_standards_number 0
_exptl_absorpt_coefficient_mu 4.471
_exptl_absorpt_correction_T_max 0.43
_exptl_absorpt_correction_T_min 0.32
_exptl_absorpt_correction_type multi-scan
_exptl_absorpt_process_details 'SADABS 2007/2'
_exptl_crystal_colour COLOURLESS
_exptl_crystal_density_diffrn 1.479
_exptl_crystal_description BLOCK
_exptl_crystal_F_000 6176
_exptl_crystal_size_max 0.17
_exptl_crystal_size_mid 0.14
_exptl_crystal_size_min 0.11
_refine_diff_density_max 1.41
_refine_diff_density_min -0.47
_refine_diff_density_rms 0.14
_refine_ls_extinction_method none
_refine_ls_goodness_of_fit_ref 1.06
_refine_ls_hydrogen_treatment constr
_refine_ls_matrix_type full
_refine_ls_number_parameters 414
_refine_ls_number_reflns 7895
_refine_ls_number_restraints 0
_refine_ls_restrained_S_all 1.06
_refine_ls_R_factor_all 0.0734
_refine_ls_R_factor_gt 0.0427
_refine_ls_shift/su_max 0.003
_refine_ls_shift/su_mean 0.000
_refine_ls_structure_factor_coef Fsqd
_refine_ls_weighting_details 'calc w=1/[\s^2^(Fo^2^)+(0.030P)^2^+9.94P] where P=(Fo^2^+2Fc^2^)/3'
_refine_ls_weighting_scheme calc
_refine_ls_wR_factor_gt 0.0775
_refine_ls_wR_factor_ref 0.0865
_reflns_number_gt 5594
_reflns_number_total 7895
_reflns_threshold_expression >2sigma(I)
_cod_data_source_file c4dt00647j2.cif
_cod_data_source_block 7
_cod_original_cell_volume 13861(14)
_cod_original_sg_symbol_H-M I41/a
_cod_database_code 7032743
_nottingham_internal_coll_name FHDLKB
_nottingham_internal_coll_number 11925
_nottingham_internal_coll_client FH/TB/DLK
_nottingham_internal_coll_type hemisphere
_nottingham_internal_coll_frame_time 30
_nottingham_internal_coll_frame_width 0.3
_nottingham_internal_coll_frame_method \w
_nottingham_internal_coll_user TB
_nottingham_internal_coll_date 30/10/2012
_nottingham_internal_coll_location NOTTS
_nottingham_internal_process_user TB
_nottingham_internal_process_date 31/10/2012
_nottingham_internal_solution_user TB
_nottingham_internal_solution_date 21/12/2012
_nottingham_internal_refinement_user TB
_nottingham_internal_refinement_date 21/12/2012
_nottingham_internal_validation_user AJB
_nottingham_internal_validation_date 13/2/2013

loop_
_symmetry_equiv_pos_as_xyz
'x, y, z'
'-y+3/4, x+1/4, z+1/4'
'-x, -y+1/2, z'
'y+1/4, -x+1/4, z+1/4'
'x+1/2, y+1/2, z+1/2'
'-y+5/4, x+3/4, z+3/4'
'-x+1/2, -y+1, z+1/2'
'y+3/4, -x+3/4, z+3/4'
'-x, -y, -z'
'y-3/4, -x-1/4, -z-1/4'
'x, y-1/2, -z'
'-y-1/4, x-1/4, -z-1/4'
'-x+1/2, -y+1/2, -z+1/2'
'y-1/4, -x+1/4, -z+1/4'
'x+1/2, y, -z+1/2'
'-y+1/4, x+1/4, -z+1/4'

loop_
_atom_site_label
_atom_site_type_symbol
_atom_site_fract_x
_atom_site_fract_y
_atom_site_fract_z
_atom_site_U_iso_or_equiv
_atom_site_adp_type
_atom_site_occupancy
_atom_site_symmetry_multiplicity
_atom_site_calc_flag
_atom_site_refinement_flags
Hg1 Hg 0.735881(9) 0.738086(9) 0.486179(6) 0.02650(7) Uani 1 1 d .
C23 C 0.8153(2) 0.6765(2) 0.48474(17) 0.0299(12) Uani 1 1 d .
C1 C 0.6543(2) 0.7955(2) 0.48902(18) 0.0280(11) Uani 1 1 d .
C4 C 0.5380(3) 0.8623(3) 0.4925(2) 0.0434(16) Uani 1 1 d .
H4 H 0.4981 0.8841 0.4938 0.052 Uiso 1 1 calc R
C29 C 0.7392(3) 0.5827(2) 0.48572(19) 0.0343(13) Uani 1 1 d .
C24 C 0.8062(2) 0.6109(3) 0.48655(17) 0.0312(12) Uani 1 1 d .
C22 C 0.7316(3) 0.8944(3) 0.5582(2) 0.0427(15) Uani 1 1 d .
H22A H 0.7529 0.8837 0.5316 0.064 Uiso 1 1 calc R
H22B H 0.7605 0.9200 0.5757 0.064 Uiso 1 1 calc R
H22C H 0.6927 0.9190 0.5523 0.064 Uiso 1 1 calc R
C21 C 0.5951(3) 0.6933(3) 0.5746(2) 0.0502(17) Uani 1 1 d .
H21A H 0.5544 0.7164 0.5761 0.075 Uiso 1 1 calc R
H21B H 0.5933 0.6556 0.5929 0.075 Uiso 1 1 calc R
H21C H 0.6028 0.6796 0.5454 0.075 Uiso 1 1 calc R
C27 C 0.9306(3) 0.6607(3) 0.48352(19) 0.0404(15) Uani 1 1 d .
H27 H 0.9727 0.6776 0.4824 0.049 Uiso 1 1 calc R
C14 C 0.7220(3) 0.8981(3) 0.4173(2) 0.0502(17) Uani 1 1 d .
H14A H 0.6840 0.9223 0.4258 0.075 Uiso 1 1 calc R
H14B H 0.7482 0.9244 0.3984 0.075 Uiso 1 1 calc R
H14C H 0.7470 0.8867 0.4423 0.075 Uiso 1 1 calc R
C13 C 0.5826(3) 0.6990(3) 0.4055(2) 0.0512(17) Uani 1 1 d .
H13A H 0.5424 0.7230 0.4072 0.077 Uiso 1 1 calc R
H13B H 0.5946 0.6838 0.4336 0.077 Uiso 1 1 calc R
H13C H 0.5771 0.6623 0.3866 0.077 Uiso 1 1 calc R
C15 C 0.6634(2) 0.7939(3) 0.56756(18) 0.0338(13) Uani 1 1 d .
C43 C 0.8958(3) 0.7854(4) 0.5560(2) 0.065(2) Uani 1 1 d .
H43A H 0.9056 0.8191 0.5765 0.098 Uiso 1 1 calc R
H43B H 0.9291 0.7524 0.5572 0.098 Uiso 1 1 calc R
H43C H 0.8543 0.7663 0.5627 0.098 Uiso 1 1 calc R
C20 C 0.6490(3) 0.7369(3) 0.58884(19) 0.0382(14) Uani 1 1 d .
C9 C 0.6666(3) 0.7274(3) 0.3510(2) 0.0475(16) Uani 1 1 d .
H9 H 0.6545 0.6903 0.3356 0.057 Uiso 1 1 calc R
C16 C 0.7142(3) 0.8339(3) 0.58115(18) 0.0343(13) Uani 1 1 d .
C35 C 0.7404(3) 0.5922(3) 0.40649(18) 0.0425(15) Uani 1 1 d .
H35A H 0.7492 0.6383 0.4064 0.064 Uiso 1 1 calc R
H35B H 0.7123 0.5816 0.3828 0.064 Uiso 1 1 calc R
H35C H 0.7807 0.5686 0.4038 0.064 Uiso 1 1 calc R
C12 C 0.7017(3) 0.8381(3) 0.3947(2) 0.0396(14) Uani 1 1 d .
C3 C 0.5648(3) 0.8486(3) 0.4538(2) 0.0381(14) Uani 1 1 d .
H3 H 0.5443 0.8619 0.4286 0.046 Uiso 1 1 calc R
C8 C 0.6350(3) 0.7422(3) 0.3884(2) 0.0417(15) Uani 1 1 d .
C26 C 0.9215(3) 0.5949(3) 0.4862(2) 0.0439(15) Uani 1 1 d .
H26 H 0.9575 0.5672 0.4874 0.053 Uiso 1 1 calc R
C2 C 0.6230(2) 0.8145(2) 0.45207(18) 0.0319(13) Uani 1 1 d .
C44 C 0.8793(3) 0.7581(3) 0.3991(2) 0.0569(18) Uani 1 1 d .
H44A H 0.9172 0.7307 0.3971 0.085 Uiso 1 1 calc R
H44B H 0.8757 0.7843 0.3736 0.085 Uiso 1 1 calc R
H44C H 0.8411 0.7314 0.4021 0.085 Uiso 1 1 calc R
C5 C 0.5690(3) 0.8446(3) 0.5296(2) 0.0377(14) Uani 1 1 d .
H5 H 0.5504 0.8549 0.5561 0.045 Uiso 1 1 calc R
C7 C 0.6522(3) 0.7980(3) 0.41053(18) 0.0360(14) Uani 1 1 d .
C42 C 0.8855(3) 0.8010(3) 0.4369(2) 0.0446(16) Uani 1 1 d .
C33 C 0.6459(3) 0.5390(3) 0.5208(2) 0.0518(18) Uani 1 1 d .
H33 H 0.6245 0.5266 0.5459 0.062 Uiso 1 1 calc R
C30 C 0.7081(3) 0.5743(2) 0.44715(19) 0.0360(14) Uani 1 1 d .
C25 C 0.8597(3) 0.5692(3) 0.48710(18) 0.0399(14) Uani 1 1 d .
H25 H 0.8536 0.5242 0.4881 0.048 Uiso 1 1 calc R
C39 C 0.8982(3) 0.8804(3) 0.5060(3) 0.058(2) Uani 1 1 d .
H39 H 0.9028 0.9082 0.5295 0.070 Uiso 1 1 calc R
C6 C 0.6274(2) 0.8118(2) 0.52827(18) 0.0310(13) Uani 1 1 d .
C38 C 0.8936(3) 0.8137(3) 0.5125(2) 0.0475(16) Uani 1 1 d .
C28 C 0.8777(2) 0.7024(3) 0.48247(18) 0.0334(13) Uani 1 1 d .
C10 C 0.7151(3) 0.7657(3) 0.3362(2) 0.0524(17) Uani 1 1 d .
H10 H 0.7368 0.7541 0.3110 0.063 Uiso 1 1 calc R
C31 C 0.6462(3) 0.5479(3) 0.4461(2) 0.0453(16) Uani 1 1 d .
H31 H 0.6251 0.5417 0.4199 0.054 Uiso 1 1 calc R
C11 C 0.7329(3) 0.8212(3) 0.3574(2) 0.0494(17) Uani 1 1 d .
H11 H 0.7662 0.8474 0.3466 0.059 Uiso 1 1 calc R
C37 C 0.8870(2) 0.7737(3) 0.4774(2) 0.0399(15) Uani 1 1 d .
C19 C 0.6862(3) 0.7196(3) 0.6239(2) 0.0462(16) Uani 1 1 d .
H19 H 0.6780 0.6805 0.6381 0.055 Uiso 1 1 calc R
C17 C 0.7487(3) 0.8158(3) 0.61699(19) 0.0420(15) Uani 1 1 d .
H17 H 0.7820 0.8426 0.6271 0.050 Uiso 1 1 calc R
C18 C 0.7349(3) 0.7594(3) 0.6378(2) 0.0484(17) Uani 1 1 d .
H18 H 0.7591 0.7478 0.6620 0.058 Uiso 1 1 calc R
C34 C 0.7083(3) 0.5657(3) 0.52335(19) 0.0420(15) Uani 1 1 d .
C36 C 0.7410(3) 0.5749(3) 0.56521(19) 0.0552(18) Uani 1 1 d .
H36A H 0.7790 0.5476 0.5666 0.083 Uiso 1 1 calc R
H36B H 0.7115 0.5634 0.5880 0.083 Uiso 1 1 calc R
H36C H 0.7537 0.6198 0.5683 0.083 Uiso 1 1 calc R
C32 C 0.6163(3) 0.5309(3) 0.4832(3) 0.0525(18) Uani 1 1 d .
H32 H 0.5744 0.5134 0.4823 0.063 Uiso 1 1 calc R
C40 C 0.8963(3) 0.9055(4) 0.4659(3) 0.064(2) Uani 1 1 d .
H40 H 0.8987 0.9505 0.4619 0.076 Uiso 1 1 calc R
C41 C 0.8908(3) 0.8665(3) 0.4321(3) 0.0565(19) Uani 1 1 d .
H41 H 0.8906 0.8844 0.4046 0.068 Uiso 1 1 calc R

loop_
_atom_site_aniso_label
_atom_site_aniso_U_11
_atom_site_aniso_U_22
_atom_site_aniso_U_33
_atom_site_aniso_U_23
_atom_site_aniso_U_13
_atom_site_aniso_U_12
Hg1 0.02318(11) 0.02656(12) 0.02977(11) -0.00045(9) 0.00113(9) 0.00293(8)
C23 0.028(3) 0.036(3) 0.025(3) -0.006(2) -0.003(2) 0.006(2)
C1 0.026(3) 0.018(2) 0.040(3) 0.005(2) 0.003(2) 0.002(2)
C4 0.031(3) 0.029(3) 0.071(5) -0.003(3) 0.000(3) 0.003(2)
C29 0.037(3) 0.025(3) 0.042(3) -0.002(3) 0.004(3) 0.008(2)
C24 0.032(3) 0.038(3) 0.024(3) 0.001(2) 0.000(2) 0.003(2)
C22 0.044(4) 0.033(3) 0.051(4) 0.000(3) -0.009(3) -0.002(3)
C21 0.049(4) 0.044(4) 0.058(4) 0.008(3) 0.007(3) -0.002(3)
C27 0.024(3) 0.050(4) 0.047(4) -0.014(3) -0.007(3) 0.007(3)
C14 0.042(4) 0.055(4) 0.053(4) 0.011(3) 0.007(3) -0.013(3)
C13 0.059(4) 0.032(3) 0.062(5) -0.006(3) 0.006(4) -0.003(3)
C15 0.028(3) 0.034(3) 0.039(3) -0.005(3) 0.009(3) 0.009(2)
C43 0.046(4) 0.080(5) 0.069(6) -0.042(4) 0.000(4) -0.006(4)
C20 0.039(3) 0.033(3) 0.044(4) -0.005(3) 0.006(3) 0.001(3)
C9 0.056(4) 0.048(4) 0.039(4) 0.000(3) 0.005(3) 0.007(3)
C16 0.032(3) 0.035(3) 0.037(3) -0.005(3) 0.004(3) 0.007(2)
C35 0.040(3) 0.052(4) 0.035(4) -0.011(3) -0.007(3) 0.001(3)
C12 0.034(3) 0.041(3) 0.044(4) 0.008(3) -0.004(3) 0.001(3)
C3 0.030(3) 0.033(3) 0.051(4) 0.007(3) -0.003(3) 0.002(2)
C8 0.045(4) 0.034(3) 0.046(4) 0.003(3) 0.002(3) 0.004(3)
C26 0.030(3) 0.052(4) 0.050(4) -0.009(3) -0.006(3) 0.016(3)
C2 0.031(3) 0.023(3) 0.042(3) 0.001(2) 0.005(3) -0.001(2)
C44 0.060(4) 0.056(4) 0.055(5) 0.002(4) -0.002(4) -0.014(3)
C5 0.030(3) 0.036(3) 0.047(4) -0.008(3) 0.007(3) 0.009(3)
C7 0.031(3) 0.041(3) 0.036(3) 0.011(3) -0.007(3) 0.005(3)
C42 0.030(3) 0.041(4) 0.063(5) -0.003(3) -0.001(3) 0.003(3)
C33 0.045(4) 0.043(4) 0.067(5) 0.014(3) 0.020(4) 0.011(3)
C30 0.036(3) 0.024(3) 0.047(4) -0.007(3) -0.002(3) 0.003(2)
C25 0.045(4) 0.037(3) 0.038(3) 0.002(3) -0.005(3) 0.012(3)
C39 0.028(3) 0.052(4) 0.096(6) -0.037(4) 0.013(4) 0.003(3)
C6 0.026(3) 0.025(3) 0.043(3) 0.003(2) 0.004(2) -0.003(2)
C38 0.021(3) 0.059(4) 0.062(5) -0.018(4) 0.007(3) 0.000(3)
C28 0.028(3) 0.037(3) 0.035(3) -0.008(3) -0.006(3) 0.004(2)
C10 0.056(4) 0.065(5) 0.036(4) 0.003(3) 0.010(3) 0.015(4)
C31 0.038(3) 0.033(3) 0.065(5) -0.004(3) -0.009(3) 0.003(3)
C11 0.047(4) 0.058(4) 0.044(4) 0.009(3) 0.004(3) -0.001(3)
C37 0.019(3) 0.038(3) 0.063(5) -0.018(3) 0.003(3) -0.001(2)
C19 0.058(4) 0.040(4) 0.041(4) 0.003(3) 0.010(3) 0.007(3)
C17 0.044(4) 0.038(3) 0.044(4) -0.012(3) -0.005(3) 0.006(3)
C18 0.054(4) 0.055(4) 0.036(4) -0.003(3) 0.001(3) 0.017(3)
C34 0.047(4) 0.034(3) 0.046(4) 0.009(3) 0.004(3) 0.016(3)
C36 0.060(4) 0.069(5) 0.037(4) 0.011(3) 0.008(3) 0.015(4)
C32 0.040(4) 0.031(3) 0.086(6) 0.001(4) 0.000(4) 0.004(3)
C40 0.036(4) 0.058(5) 0.097(7) -0.010(5) 0.016(4) -0.007(3)
C41 0.041(4) 0.047(4) 0.081(5) 0.001(4) 0.009(4) 0.003(3)

loop_
_atom_type_symbol
_atom_type_description
_atom_type_scat_dispersion_real
_atom_type_scat_dispersion_imag
_atom_type_scat_source
C C 0.0033 0.0016 'International Tables Vol C Tables 4.2.6.8 and 6.1.1.4'
H H 0.0000 0.0000 'International Tables Vol C Tables 4.2.6.8 and 6.1.1.4'
Hg Hg -2.3894 9.2266 'International Tables Vol C Tables 4.2.6.8 and 6.1.1.4'

loop_
_geom_angle_atom_site_label_1
_geom_angle_atom_site_label_2
_geom_angle_atom_site_label_3
_geom_angle
C1 Hg1 C23 177.1(2)
C24 C23 C28 120.5(5)
C24 C23 Hg1 119.8(4)
C28 C23 Hg1 119.7(4)
C2 C1 C6 119.0(5)
C2 C1 Hg1 120.6(4)
C6 C1 Hg1 120.2(4)
C3 C4 C5 120.5(5)
C3 C4 H4 119.8
C5 C4 H4 119.8
C30 C29 C34 119.9(5)
C30 C29 C24 119.5(5)
C34 C29 C24 120.5(5)
C23 C24 C25 120.0(5)
C23 C24 C29 120.7(5)
C25 C24 C29 119.3(5)
C16 C22 H22A 109.5
C16 C22 H22B 109.5
H22A C22 H22B 109.5
C16 C22 H22C 109.5
H22A C22 H22C 109.5
H22B C22 H22C 109.5
C20 C21 H21A 109.5
C20 C21 H21B 109.5
H21A C21 H21B 109.5
C20 C21 H21C 109.5
H21A C21 H21C 109.5
H21B C21 H21C 109.5
C26 C27 C28 120.4(5)
C26 C27 H27 119.8
C28 C27 H27 119.8
C12 C14 H14A 109.5
C12 C14 H14B 109.5
H14A C14 H14B 109.5
C12 C14 H14C 109.5
H14A C14 H14C 109.5
H14B C14 H14C 109.5
C8 C13 H13A 109.5
C8 C13 H13B 109.5
H13A C13 H13B 109.5
C8 C13 H13C 109.5
H13A C13 H13C 109.5
H13B C13 H13C 109.5
C20 C15 C16 121.1(5)
C20 C15 C6 120.2(5)
C16 C15 C6 118.7(5)
C38 C43 H43A 109.5
C38 C43 H43B 109.5
H43A C43 H43B 109.5
C38 C43 H43C 109.5
H43A C43 H43C 109.5
H43B C43 H43C 109.5
C15 C20 C19 118.7(5)
C15 C20 C21 121.7(6)
C19 C20 C21 119.6(5)
C10 C9 C8 120.7(6)
C10 C9 H9 119.7
C8 C9 H9 119.7
C17 C16 C15 118.2(5)
C17 C16 C22 119.8(5)
C15 C16 C22 122.0(5)
C30 C35 H35A 109.5
C30 C35 H35B 109.5
H35A C35 H35B 109.5
C30 C35 H35C 109.5
H35A C35 H35C 109.5
H35B C35 H35C 109.5
C11 C12 C7 119.4(6)
C11 C12 C14 118.8(5)
C7 C12 C14 121.7(6)
C4 C3 C2 119.4(6)
C4 C3 H3 120.3
C2 C3 H3 120.3
C9 C8 C7 119.3(6)
C9 C8 C13 120.8(6)
C7 C8 C13 119.9(5)
C27 C26 C25 120.4(5)
C27 C26 H26 119.8
C25 C26 H26 119.8
C1 C2 C3 120.9(5)
C1 C2 C7 118.9(5)
C3 C2 C7 120.2(5)
C42 C44 H44A 109.5
C42 C44 H44B 109.5
H44A C44 H44B 109.5
C42 C44 H44C 109.5
H44A C44 H44C 109.5
H44B C44 H44C 109.5
C4 C5 C6 120.6(5)
C4 C5 H5 119.7
C6 C5 H5 119.7
C8 C7 C12 119.7(6)
C8 C7 C2 121.9(5)
C12 C7 C2 118.3(5)
C41 C42 C37 120.0(6)
C41 C42 C44 120.7(7)
C37 C42 C44 119.2(5)
C32 C33 C34 121.3(6)
C32 C33 H33 119.4
C34 C33 H33 119.4
C29 C30 C31 119.9(6)
C29 C30 C35 120.8(5)
C31 C30 C35 119.4(5)
C26 C25 C24 119.6(5)
C26 C25 H25 120.2
C24 C25 H25 120.2
C40 C39 C38 120.6(7)
C40 C39 H39 119.7
C38 C39 H39 119.7
C5 C6 C1 119.6(5)
C5 C6 C15 122.2(5)
C1 C6 C15 118.2(5)
C37 C38 C39 118.7(7)
C37 C38 C43 119.9(6)
C39 C38 C43 121.3(6)
C27 C28 C23 119.1(5)
C27 C28 C37 120.8(5)
C23 C28 C37 120.1(5)
C9 C10 C11 121.2(6)
C9 C10 H10 119.4
C11 C10 H10 119.4
C32 C31 C30 119.9(6)
C32 C31 H31 120.1
C30 C31 H31 120.1
C10 C11 C12 119.6(6)
C10 C11 H11 120.2
C12 C11 H11 120.2
C38 C37 C42 119.1(6)
C38 C37 C28 121.1(6)
C42 C37 C28 119.7(5)
C18 C19 C20 120.4(6)
C18 C19 H19 119.8
C20 C19 H19 119.8
C18 C17 C16 120.9(6)
C18 C17 H17 119.6
C16 C17 H17 119.6
C17 C18 C19 120.8(6)
C17 C18 H18 119.6
C19 C18 H18 119.6
C29 C34 C33 118.2(6)
C29 C34 C36 120.6(6)
C33 C34 C36 121.2(6)
C34 C36 H36A 109.5
C34 C36 H36B 109.5
H36A C36 H36B 109.5
C34 C36 H36C 109.5
H36A C36 H36C 109.5
H36B C36 H36C 109.5
C33 C32 C31 120.8(6)
C33 C32 H32 119.6
C31 C32 H32 119.6
C41 C40 C39 120.4(7)
C41 C40 H40 119.8
C39 C40 H40 119.8
C40 C41 C42 121.2(8)
C40 C41 H41 119.4
C42 C41 H41 119.4

loop_
_geom_bond_atom_site_label_1
_geom_bond_atom_site_label_2
_geom_bond_distance
Hg1 C1 2.087(5)
Hg1 C23 2.101(5)
C23 C24 1.387(7)
C23 C28 1.414(7)
C1 C2 1.400(7)
C1 C6 1.408(7)
C4 C3 1.380(8)
C4 C5 1.395(8)
C4 H4 0.9500
C29 C30 1.396(8)
C29 C34 1.403(8)
C29 C24 1.520(7)
C24 C25 1.417(7)
C22 C16 1.504(8)
C22 H22A 0.9800
C22 H22B 0.9800
C22 H22C 0.9800
C21 C20 1.519(8)
C21 H21A 0.9800
C21 H21B 0.9800
C21 H21C 0.9800
C27 C26 1.392(8)
C27 C28 1.408(7)
C27 H27 0.9500
C14 C12 1.507(8)
C14 H14A 0.9800
C14 H14B 0.9800
C14 H14C 0.9800
C13 C8 1.519(8)
C13 H13A 0.9800
C13 H13B 0.9800
C13 H13C 0.9800
C15 C20 1.402(8)
C15 C16 1.419(7)
C15 C6 1.504(8)
C43 C38 1.503(10)
C43 H43A 0.9800
C43 H43B 0.9800
C43 H43C 0.9800
C20 C19 1.403(8)
C9 C10 1.375(8)
C9 C8 1.391(8)
C9 H9 0.9500
C16 C17 1.399(8)
C35 C30 1.504(8)
C35 H35A 0.9800
C35 H35B 0.9800
C35 H35C 0.9800
C12 C11 1.396(8)
C12 C7 1.423(8)
C3 C2 1.410(7)
C3 H3 0.9500
C8 C7 1.408(8)
C26 C25 1.399(8)
C26 H26 0.9500
C2 C7 1.492(8)
C44 C42 1.501(9)
C44 H44A 0.9800
C44 H44B 0.9800
C44 H44C 0.9800
C5 C6 1.400(7)
C5 H5 0.9500
C42 C41 1.382(8)
C42 C37 1.406(9)
C33 C32 1.354(9)
C33 C34 1.421(9)
C33 H33 0.9500
C30 C31 1.407(8)
C25 H25 0.9500
C39 C40 1.377(10)
C39 C38 1.412(9)
C39 H39 0.9500
C38 C37 1.400(8)
C28 C37 1.512(8)
C10 C11 1.391(9)
C10 H10 0.9500
C31 C32 1.378(9)
C31 H31 0.9500
C11 H11 0.9500
C19 C18 1.387(9)
C19 H19 0.9500
C17 C18 1.381(8)
C17 H17 0.9500
C18 H18 0.9500
C34 C36 1.506(8)
C36 H36A 0.9800
C36 H36B 0.9800
C36 H36C 0.9800
C32 H32 0.9500
C40 C41 1.352(10)
C40 H40 0.9500
C41 H41 0.9500

loop_
_geom_torsion_atom_site_label_1
_geom_torsion_atom_site_label_2
_geom_torsion_atom_site_label_3
_geom_torsion_atom_site_label_4
_geom_torsion
C28 C23 C24 C25 1.4(8)
Hg1 C23 C24 C25 -177.8(4)
C28 C23 C24 C29 -175.4(5)
Hg1 C23 C24 C29 5.3(7)
C30 C29 C24 C23 82.4(7)
C34 C29 C24 C23 -97.0(6)
C30 C29 C24 C25 -94.5(6)
C34 C29 C24 C25 86.1(7)
C16 C15 C20 C19 -0.6(8)
C6 C15 C20 C19 176.1(5)
C16 C15 C20 C21 -179.6(5)
C6 C15 C20 C21 -3.0(8)
C20 C15 C16 C17 -1.4(8)
C6 C15 C16 C17 -178.1(5)
C20 C15 C16 C22 178.5(5)
C6 C15 C16 C22 1.8(8)
C5 C4 C3 C2 2.0(8)
C10 C9 C8 C7 1.4(9)
C10 C9 C8 C13 -178.3(6)
C28 C27 C26 C25 1.2(9)
C6 C1 C2 C3 -1.1(7)
Hg1 C1 C2 C3 174.4(4)
C6 C1 C2 C7 179.2(5)
Hg1 C1 C2 C7 -5.4(6)
C4 C3 C2 C1 -1.0(8)
C4 C3 C2 C7 178.8(5)
C3 C4 C5 C6 -0.9(8)
C9 C8 C7 C12 -0.4(8)
C13 C8 C7 C12 179.4(5)
C9 C8 C7 C2 -176.1(5)
C13 C8 C7 C2 3.6(8)
C11 C12 C7 C8 -0.5(8)
C14 C12 C7 C8 -179.8(5)
C11 C12 C7 C2 175.4(5)
C14 C12 C7 C2 -3.9(8)
C1 C2 C7 C8 93.6(6)
C3 C2 C7 C8 -86.2(7)
C1 C2 C7 C12 -82.2(6)
C3 C2 C7 C12 98.0(6)
C34 C29 C30 C31 -0.9(8)
C24 C29 C30 C31 179.7(5)
C34 C29 C30 C35 179.9(5)
C24 C29 C30 C35 0.5(8)
C27 C26 C25 C24 -1.9(9)
C23 C24 C25 C26 0.6(8)
C29 C24 C25 C26 177.5(5)
C4 C5 C6 C1 -1.2(8)
C4 C5 C6 C15 177.8(5)
C2 C1 C6 C5 2.1(7)
Hg1 C1 C6 C5 -173.3(4)
C2 C1 C6 C15 -176.9(5)
Hg1 C1 C6 C15 7.7(6)
C20 C15 C6 C5 85.8(7)
C16 C15 C6 C5 -97.5(6)
C20 C15 C6 C1 -95.3(6)
C16 C15 C6 C1 81.5(6)
C40 C39 C38 C37 0.0(9)
C40 C39 C38 C43 179.9(6)
C26 C27 C28 C23 0.8(9)
C26 C27 C28 C37 -176.9(6)
C24 C23 C28 C27 -2.1(8)
Hg1 C23 C28 C27 177.1(4)
C24 C23 C28 C37 175.6(5)
Hg1 C23 C28 C37 -5.2(7)
C8 C9 C10 C11 -1.6(10)
C29 C30 C31 C32 0.6(8)
C35 C30 C31 C32 179.7(5)
C9 C10 C11 C12 0.7(10)
C7 C12 C11 C10 0.3(9)
C14 C12 C11 C10 179.6(6)
C39 C38 C37 C42 0.3(8)
C43 C38 C37 C42 -179.6(5)
C39 C38 C37 C28 -176.1(5)
C43 C38 C37 C28 4.0(8)
C41 C42 C37 C38 0.4(9)
C44 C42 C37 C38 179.2(5)
C41 C42 C37 C28 176.8(5)
C44 C42 C37 C28 -4.4(8)
C27 C28 C37 C38 -90.7(7)
C23 C28 C37 C38 91.5(7)
C27 C28 C37 C42 92.9(7)
C23 C28 C37 C42 -84.8(7)
C15 C20 C19 C18 2.1(9)
C21 C20 C19 C18 -178.9(5)
C15 C16 C17 C18 1.9(8)
C22 C16 C17 C18 -178.0(5)
C16 C17 C18 C19 -0.5(9)
C20 C19 C18 C17 -1.6(9)
C30 C29 C34 C33 1.1(8)
C24 C29 C34 C33 -179.5(5)
C30 C29 C34 C36 -179.5(5)
C24 C29 C34 C36 -0.1(8)
C32 C33 C34 C29 -1.0(9)
C32 C33 C34 C36 179.7(6)
C34 C33 C32 C31 0.7(9)
C30 C31 C32 C33 -0.4(9)
C38 C39 C40 C41 -1.0(10)
C39 C40 C41 C42 1.6(10)
C37 C42 C41 C40 -1.3(9)
C44 C42 C41 C40 179.9(6)
